data_4322050
loop_
_publ_author_name
'Douglas J. Chesnut'
'Anakarin Kusnetzow'
'Robert R. Birge'
'Jon Zubieta'

_publ_section_title
;
 Solid State Coordination Chemistry of the Copper Halide- and
 Pseudo-Halide-Organoamine System, Cu-X-[(bis-2,3-(2-pyridyl)pyrazine)] (X
 = Cl, Br, CN): Hydrothermal Synthesis and Structural Characterization
;
_journal_name_full 'Inorganic Chemistry'
_journal_page_first 2663
_journal_page_last 2671
_journal_paper_doi 10.1021/ic990132x
_journal_volume 38
_journal_year 1999
_chemical_formula_sum 'C28 H24 Br2 Cu2 N8 O2'
_chemical_formula_weight 791.45
_chemical_name_systematic
; 
 ? 
;
_space_group_IT_number 2
_symmetry_cell_setting triclinic
_symmetry_space_group_name_Hall '-P 1'
_symmetry_space_group_name_H-M 'P -1'
_atom_sites_solution_hydrogens geom
_atom_sites_solution_primary direct
_atom_sites_solution_secondary difmap
_audit_creation_method SHELXL-97
_cell_angle_alpha 72.20
_cell_angle_beta 83.0500(10)
_cell_angle_gamma 73.8320(10)
_cell_formula_units_Z 1
_cell_length_a 7.79500(10)
_cell_length_b 8.857
_cell_length_c 11.1268(2)
_cell_measurement_temperature 115(2)
_cell_volume 701.954(16)
_computing_structure_refinement 'SHELXL-97 (Sheldrick, 1997)'
_computing_structure_solution 'SHELXS-97 (Sheldrick, 1990)'
_diffrn_ambient_temperature 115(2)
_diffrn_measured_fraction_theta_full 0.911
_diffrn_measured_fraction_theta_max 0.911
_diffrn_radiation_monochromator graphite
_diffrn_radiation_source 'fine-focus sealed tube'
_diffrn_radiation_type MoK\a
_diffrn_radiation_wavelength 0.71073
_diffrn_reflns_av_R_equivalents 0.0177
_diffrn_reflns_av_sigmaI/netI 0.0363
_diffrn_reflns_limit_h_max 10
_diffrn_reflns_limit_h_min -10
_diffrn_reflns_limit_k_max 11
_diffrn_reflns_limit_k_min -11
_diffrn_reflns_limit_l_max 7
_diffrn_reflns_limit_l_min -14
_diffrn_reflns_number 4632
_diffrn_reflns_theta_full 28.28
_diffrn_reflns_theta_max 28.28
_diffrn_reflns_theta_min 1.92
_exptl_absorpt_coefficient_mu 4.405
_exptl_absorpt_correction_type SADABS
_exptl_crystal_density_diffrn 1.872
_exptl_crystal_density_method 'not measured'
_exptl_crystal_F_000 392
_exptl_crystal_size_max 0.46
_exptl_crystal_size_mid 0.10
_exptl_crystal_size_min 0.04
_refine_diff_density_max 0.972
_refine_diff_density_min -0.683
_refine_diff_density_rms 0.118
_refine_ls_extinction_coef 0.0124(17)
_refine_ls_extinction_expression Fc^*^=kFc[1+0.001xFc^2^\l^3^/sin(2\q)]^-1/4^
_refine_ls_extinction_method SHELXL
_refine_ls_goodness_of_fit_ref 1.036
_refine_ls_hydrogen_treatment mixed
_refine_ls_matrix_type full
_refine_ls_number_parameters 191
_refine_ls_number_reflns 3165
_refine_ls_number_restraints 0
_refine_ls_restrained_S_all 1.036
_refine_ls_R_factor_all 0.0383
_refine_ls_R_factor_gt 0.0328
_refine_ls_shift/su_max 0.012
_refine_ls_shift/su_mean 0.001
_refine_ls_structure_factor_coef Fsqd
_refine_ls_weighting_details 'calc w=1/[\s^2^(Fo^2^)+(0.0565P)^2^+0.2885P] where P=(Fo^2^+2Fc^2^)/3'
_refine_ls_weighting_scheme calc
_refine_ls_wR_factor_gt 0.0861
_refine_ls_wR_factor_ref 0.0888
_reflns_number_gt 2775
_reflns_number_total 3165
_reflns_threshold_expression >2sigma(I)
_cod_data_source_file ic990132x_2.cif
_cod_data_source_block '[CuBr(bipypy)]2.2H2O'
_cod_original_cell_volume 701.939(16)
_cod_database_code 4322050

loop_
_symmetry_equiv_pos_as_xyz
'x, y, z'
'-x, -y, -z'

loop_
_atom_site_label
_atom_site_type_symbol
_atom_site_fract_x
_atom_site_fract_y
_atom_site_fract_z
_atom_site_U_iso_or_equiv
_atom_site_adp_type
_atom_site_occupancy
_atom_site_symmetry_multiplicity
_atom_site_calc_flag
_atom_site_refinement_flags
_atom_site_disorder_assembly
_atom_site_disorder_group
Cu1 Cu 0.31581(4) 0.63043(4) 0.66399(3) 0.01217(12) Uani 1 1 d . . .
Br1 Br 0.04167(3) 0.78877(3) 0.74493(3) 0.01447(11) Uani 1 1 d . . .
O1 O -0.1287(4) 0.9047(4) 1.0012(2) 0.0437(8) Uani 1 1 d . . .
N1 N 0.2621(3) 0.4358(3) 0.6233(2) 0.0108(4) Uani 1 1 d . . .
N2 N 0.3198(3) 0.7097(3) 0.4715(2) 0.0113(4) Uani 1 1 d . . .
N3 N 0.3424(3) 0.7883(3) 0.2100(2) 0.0154(5) Uani 1 1 d . . .
H9 H 0.3485 0.8135 0.1289 0.018 Uiso 1 1 calc R . .
N4 N 0.4903(3) 0.3906(3) 0.2267(2) 0.0123(5) Uani 1 1 d . . .
C1 C 0.2133(4) 0.3096(3) 0.7076(3) 0.0134(5) Uani 1 1 d . . .
H1 H 0.2217 0.2971 0.7929 0.016 Uiso 1 1 calc R . .
C2 C 0.1506(4) 0.1959(3) 0.6743(3) 0.0144(5) Uani 1 1 d . . .
H2 H 0.1188 0.1090 0.7357 0.017 Uiso 1 1 calc R . .
C3 C 0.1370(4) 0.2158(3) 0.5470(3) 0.0138(5) Uani 1 1 d . . .
H3 H 0.0943 0.1427 0.5216 0.017 Uiso 1 1 calc R . .
C4 C 0.1877(4) 0.3458(3) 0.4578(3) 0.0121(5) Uani 1 1 d . . .
H4 H 0.1789 0.3611 0.3720 0.014 Uiso 1 1 calc R . .
C5 C 0.2521(3) 0.4532(3) 0.4985(3) 0.0105(5) Uani 1 1 d . . .
C6 C 0.3033(3) 0.6018(3) 0.4121(3) 0.0106(5) Uani 1 1 d . . .
C7 C 0.3276(3) 0.6385(3) 0.2801(3) 0.0120(5) Uani 1 1 d . . .
C8 C 0.3447(4) 0.8543(3) 0.4003(3) 0.0140(5) Uani 1 1 d . . .
H8 H 0.3605 0.9282 0.4394 0.017 Uiso 1 1 calc R . .
C9 C 0.3475(4) 0.8967(4) 0.2694(3) 0.0171(6) Uani 1 1 d . . .
C10 C 0.3462(4) 0.5212(3) 0.2046(3) 0.0120(5) Uani 1 1 d . . .
C11 C 0.2276(4) 0.5552(4) 0.1105(3) 0.0141(5) Uani 1 1 d . . .
H11 H 0.1317 0.6478 0.0968 0.017 Uiso 1 1 calc R . .
C12 C 0.2554(4) 0.4476(4) 0.0372(3) 0.0165(6) Uani 1 1 d . . .
H12 H 0.1778 0.4668 -0.0262 0.020 Uiso 1 1 calc R . .
C13 C 0.4004(4) 0.3117(4) 0.0603(3) 0.0157(6) Uani 1 1 d . . .
H13 H 0.4210 0.2372 0.0133 0.019 Uiso 1 1 calc R . .
C14 C 0.5143(4) 0.2884(4) 0.1543(3) 0.0148(6) Uani 1 1 d . . .
H14 H 0.6123 0.1975 0.1683 0.018 Uiso 1 1 calc R . .

loop_
_atom_site_aniso_label
_atom_site_aniso_U_11
_atom_site_aniso_U_22
_atom_site_aniso_U_33
_atom_site_aniso_U_23
_atom_site_aniso_U_13
_atom_site_aniso_U_12
Cu1 0.01203(19) 0.01525(19) 0.01080(19) -0.00546(14) -0.00202(13) -0.00337(13)
Br1 0.01170(16) 0.01670(16) 0.01664(17) -0.00781(11) 0.00000(10) -0.00309(10)
O1 0.0369(15) 0.070(2) 0.0176(13) -0.0163(14) -0.0079(11) 0.0035(14)
N1 0.0101(10) 0.0126(11) 0.0093(11) -0.0031(9) -0.0010(8) -0.0022(8)
N2 0.0094(11) 0.0125(11) 0.0122(11) -0.0043(9) 0.0003(9) -0.0027(8)
N3 0.0166(12) 0.0166(12) 0.0102(11) 0.0001(10) -0.0020(9) -0.0037(9)
N4 0.0127(11) 0.0158(11) 0.0104(11) -0.0039(9) 0.0007(9) -0.0070(9)
C1 0.0134(13) 0.0152(13) 0.0096(12) -0.0007(10) -0.0019(10) -0.0028(10)
C2 0.0132(13) 0.0134(13) 0.0147(13) 0.0003(11) 0.0000(11) -0.0052(10)
C3 0.0101(12) 0.0152(13) 0.0174(14) -0.0053(11) 0.0019(10) -0.0057(10)
C4 0.0103(12) 0.0150(13) 0.0119(13) -0.0048(11) -0.0006(10) -0.0035(10)
C5 0.0073(12) 0.0133(12) 0.0106(12) -0.0039(10) -0.0007(9) -0.0016(9)
C6 0.0089(12) 0.0131(12) 0.0092(12) -0.0026(10) -0.0031(9) -0.0012(9)
C7 0.0075(12) 0.0156(13) 0.0127(13) -0.0035(11) -0.0008(10) -0.0031(9)
C8 0.0126(13) 0.0124(13) 0.0175(14) -0.0053(11) -0.0008(11) -0.0028(10)
C9 0.0138(14) 0.0148(13) 0.0198(15) -0.0020(11) -0.0010(11) -0.0021(10)
C10 0.0122(13) 0.0164(13) 0.0074(12) -0.0016(10) 0.0007(10) -0.0065(10)
C11 0.0119(13) 0.0176(14) 0.0110(13) 0.0006(11) -0.0015(10) -0.0056(10)
C12 0.0165(14) 0.0258(15) 0.0106(13) -0.0029(12) -0.0025(11) -0.0124(11)
C13 0.0169(14) 0.0202(14) 0.0132(13) -0.0053(11) 0.0026(11) -0.0105(11)
C14 0.0160(13) 0.0199(14) 0.0118(13) -0.0064(11) 0.0019(11) -0.0085(11)

loop_
_atom_type_symbol
_atom_type_description
_atom_type_scat_dispersion_real
_atom_type_scat_dispersion_imag
_atom_type_scat_source
C C 0.0033 0.0016 'International Tables Vol C Tables 4.2.6.8 and 6.1.1.4'
H H 0.0000 0.0000 'International Tables Vol C Tables 4.2.6.8 and 6.1.1.4'
N N 0.0061 0.0033 'International Tables Vol C Tables 4.2.6.8 and 6.1.1.4'
Cu Cu 0.3201 1.2651 'International Tables Vol C Tables 4.2.6.8 and 6.1.1.4'
Br Br -0.2901 2.4595 'International Tables Vol C Tables 4.2.6.8 and 6.1.1.4'
O O 0.0106 0.0060 'International Tables Vol C Tables 4.2.6.8 and 6.1.1.4'

loop_
_geom_angle_atom_site_label_1
_geom_angle_atom_site_label_2
_geom_angle_atom_site_label_3
_geom_angle
_geom_angle_site_symmetry_1
_geom_angle_site_symmetry_3
_geom_angle_publ_flag
N4 Cu1 N2 126.32(9) 2_666 . ?
N4 Cu1 N1 124.48(9) 2_666 . ?
N2 Cu1 N1 79.21(9) . . ?
N4 Cu1 Br1 106.42(7) 2_666 . ?
N2 Cu1 Br1 108.53(6) . . ?
N1 Cu1 Br1 109.23(6) . . ?
C1 N1 C5 118.4(2) . . ?
C1 N1 Cu1 125.58(19) . . ?
C5 N1 Cu1 115.27(18) . . ?
C8 N2 C6 118.1(2) . . ?
C8 N2 Cu1 125.62(19) . . ?
C6 N2 Cu1 116.21(18) . . ?
C9 N3 C7 118.4(3) . . ?
C14 N4 C10 117.0(2) . . ?
C14 N4 Cu1 119.78(19) . 2_666 ?
C10 N4 Cu1 122.25(19) . 2_666 ?
N1 C1 C2 123.4(3) . . ?
C3 C2 C1 118.1(3) . . ?
C2 C3 C4 119.4(3) . . ?
C3 C4 C5 119.1(3) . . ?
N1 C5 C4 121.5(3) . . ?
N1 C5 C6 114.2(2) . . ?
C4 C5 C6 124.1(2) . . ?
N2 C6 C7 119.7(2) . . ?
N2 C6 C5 114.0(2) . . ?
C7 C6 C5 126.2(2) . . ?
N3 C7 C6 120.8(3) . . ?
N3 C7 C10 113.6(2) . . ?
C6 C7 C10 125.6(2) . . ?
N2 C8 C9 121.4(3) . . ?
N3 C9 C8 120.9(3) . . ?
N4 C10 C11 123.3(3) . . ?
N4 C10 C7 116.3(2) . . ?
C11 C10 C7 120.2(3) . . ?
C10 C11 C12 118.6(3) . . ?
C13 C12 C11 118.8(3) . . ?
C14 C13 C12 119.0(3) . . ?
N4 C14 C13 123.4(3) . . ?

loop_
_geom_bond_atom_site_label_1
_geom_bond_atom_site_label_2
_geom_bond_distance
_geom_bond_site_symmetry_2
_geom_bond_publ_flag
Cu1 N4 1.987(2) 2_666 ?
Cu1 N2 2.040(2) . ?
Cu1 N1 2.068(2) . ?
Cu1 Br1 2.4457(4) . ?
N1 C1 1.335(4) . ?
N1 C5 1.358(3) . ?
N2 C8 1.337(4) . ?
N2 C6 1.357(3) . ?
N3 C9 1.331(4) . ?
N3 C7 1.347(4) . ?
N4 C14 1.349(4) . ?
N4 C10 1.353(4) . ?
N4 Cu1 1.987(2) 2_666 ?
C1 C2 1.392(4) . ?
C2 C3 1.386(4) . ?
C3 C4 1.389(4) . ?
C4 C5 1.395(4) . ?
C5 C6 1.497(4) . ?
C6 C7 1.404(4) . ?
C7 C10 1.493(4) . ?
C8 C9 1.388(4) . ?
C10 C11 1.388(4) . ?
C11 C12 1.392(4) . ?
C12 C13 1.385(4) . ?
C13 C14 1.384(4) . ?
